data_7015857
loop_
_publ_author_name
'Batchelor, Luke J.'
'Sander, Mario'
'Tuna, Floriana'
'Helliwell, Madeleine'
'Moro, Fabrizio'
'van Slageren, Joris'
'Burzur\'i, Enrique'
'Montero, Oscar'
'Evangelisti, Marco'
'Luis, Fernando'
'McInnes, Eric J. L.'

_publ_section_title
;
 Chromium(iii) stars and butterflies: synthesis, structural and
 magnetic studies of tetrametallic clusters.
;
_journal_issue 19
_journal_name_full 'Dalton transactions (Cambridge, England : 2003)'
_journal_page_first 5278
_journal_page_last 5284
_journal_paper_doi 10.1039/c1dt10172b
_journal_volume 40
_journal_year 2011
_chemical_formula_moiety 'C20 H40 Cl6 Cr4 N6 O6, 2(C2 H3 N)'
_chemical_formula_sum 'C24 H46 Cl6 Cr4 N8 O6'
_chemical_formula_weight 963.39
_chemical_name_common '[Cr4(tmp)2Cl6(Et-iac)2].2MeCN'
_chemical_name_systematic
;
?
;
_space_group_IT_number 2
_symmetry_cell_setting triclinic
_symmetry_space_group_name_Hall '-P 1'
_symmetry_space_group_name_H-M 'P -1'
_atom_sites_solution_hydrogens geom
_atom_sites_solution_primary direct
_atom_sites_solution_secondary difmap
_audit_creation_method SHELXL-97
_cell_angle_alpha 62.341(11)
_cell_angle_beta 84.353(7)
_cell_angle_gamma 71.591(9)
_cell_formula_units_Z 1
_cell_length_a 10.2643(9)
_cell_length_b 10.2700(13)
_cell_length_c 10.6796(10)
_cell_measurement_reflns_used 2218
_cell_measurement_temperature 100(2)
_cell_measurement_theta_max 28.4752
_cell_measurement_theta_min 2.6216
_cell_volume 944.6(2)
_computing_cell_refinement
;
CrysAlis RED, Oxford Diffraction Ltd.,
Version 1.171.33.31 (release 08-01-2009 CrysAlis171 .NET)
(compiled Jan 8 2009,16:24:04)
;
_computing_data_collection
;
CrysAlis CCD, Oxford Diffraction Ltd.,
Version 1.171.33.31 (release 08-01-2009 CrysAlis171 .NET)
(compiled Jan 8 2009,16:24:04)
;
_computing_data_reduction
;
CrysAlis RED, Oxford Diffraction Ltd.,
Version 1.171.33.31 (release 08-01-2009 CrysAlis171 .NET)
(compiled Jan 8 2009,16:24:04)
;
_computing_molecular_graphics 'SHELXL-97 (Sheldrick, 1997)'
_computing_publication_material 'SHELXL-97 (Sheldrick, 1997)'
_computing_structure_refinement 'SHELXL-97 (Sheldrick, 1997)'
_computing_structure_solution 'SHELXS-97 (Sheldrick, 1990)'
_diffrn_ambient_temperature 100(2)
_diffrn_detector_area_resol_mean 8.3367
_diffrn_measured_fraction_theta_full 0.989
_diffrn_measured_fraction_theta_max 0.989
_diffrn_measurement_device_type 'Oxford Diffraction XCalibur 2'
_diffrn_measurement_method 'phi and omega'
_diffrn_radiation_monochromator graphite
_diffrn_radiation_source 'Enhance (Mo) X-ray Source'
_diffrn_radiation_type MoK\a
_diffrn_radiation_wavelength 0.71073
_diffrn_reflns_av_R_equivalents 0.0539
_diffrn_reflns_av_sigmaI/netI 0.1131
_diffrn_reflns_limit_h_max 11
_diffrn_reflns_limit_h_min -12
_diffrn_reflns_limit_k_max 5
_diffrn_reflns_limit_k_min -12
_diffrn_reflns_limit_l_max 11
_diffrn_reflns_limit_l_min -13
_diffrn_reflns_number 5316
_diffrn_reflns_theta_full 26.37
_diffrn_reflns_theta_max 26.37
_diffrn_reflns_theta_min 2.63
_exptl_absorpt_coefficient_mu 1.593
_exptl_absorpt_correction_T_max 0.5016
_exptl_absorpt_correction_T_min 0.5016
_exptl_absorpt_correction_type multi-scan
_exptl_absorpt_process_details
;
Empirical absorption correction using spherical harmonics,
implemented in SCALE3 ABSPACK scaling algorithm.
;
_exptl_crystal_colour green
_exptl_crystal_density_diffrn 1.694
_exptl_crystal_density_method 'not measured'
_exptl_crystal_description Block
_exptl_crystal_F_000 492
_exptl_crystal_size_max 0.30
_exptl_crystal_size_mid 0.15
_exptl_crystal_size_min 0.10
_refine_diff_density_max 0.662
_refine_diff_density_min -0.748
_refine_diff_density_rms 0.125
_refine_ls_extinction_method none
_refine_ls_goodness_of_fit_ref 0.855
_refine_ls_hydrogen_treatment mixed
_refine_ls_matrix_type full
_refine_ls_number_parameters 221
_refine_ls_number_reflns 3823
_refine_ls_number_restraints 0
_refine_ls_restrained_S_all 0.855
_refine_ls_R_factor_all 0.0941
_refine_ls_R_factor_gt 0.0498
_refine_ls_shift/su_max 0.000
_refine_ls_shift/su_mean 0.000
_refine_ls_structure_factor_coef Fsqd
_refine_ls_weighting_details 'calc w=1/[\s^2^(Fo^2^)+(0.0570P)^2^+0.0000P] where P=(Fo^2^+2Fc^2^)/3'
_refine_ls_weighting_scheme calc
_refine_ls_wR_factor_gt 0.1056
_refine_ls_wR_factor_ref 0.1151
_reflns_number_gt 2209
_reflns_number_total 3823
_reflns_threshold_expression >2sigma(I)
_cod_data_source_file c1dt10172b.txt
_cod_data_source_block pb5
_cod_depositor_comments
;
The following automatic conversions were performed:
'_symmetry_cell_setting' value 'TRICLINIC' changed to 'triclinic'
according to '/home/saulius/struct/CIF-dictionaries/cif_core.dic'
dictionary named 'cif_core.dic' version 2.4.1 from 2010-06-29.

Automatic conversion script
Id: cif_fix_enum 1555 2011-01-17 13:19:09Z saulius 
;
_cod_original_cell_volume 944.55(17)
_cod_original_sg_symbol_H-M P-1
_cod_database_code 7015857

loop_
_symmetry_equiv_pos_as_xyz
'x, y, z'
'-x, -y, -z'

loop_
_atom_site_label
_atom_site_type_symbol
_atom_site_fract_x
_atom_site_fract_y
_atom_site_fract_z
_atom_site_U_iso_or_equiv
_atom_site_adp_type
_atom_site_occupancy
_atom_site_symmetry_multiplicity
_atom_site_calc_flag
_atom_site_refinement_flags
_atom_site_disorder_assembly
_atom_site_disorder_group
C1 C 0.1434(4) 0.3540(6) 0.3029(5) 0.0224(11) Uani 1 1 d . . .
H1A H 0.1447 0.4332 0.3278 0.027 Uiso 1 1 calc R . .
H1B H 0.2062 0.2572 0.3698 0.027 Uiso 1 1 calc R . .
C2 C -0.0057(5) 0.2068(6) 0.2913(5) 0.0236(11) Uani 1 1 d . . .
H2A H 0.0585 0.1113 0.3583 0.028 Uiso 1 1 calc R . .
H2B H -0.0971 0.1954 0.3068 0.028 Uiso 1 1 calc R . .
C3 C 0.1086(4) 0.5076(5) -0.2286(4) 0.0199(11) Uani 1 1 d . . .
H3A H 0.1043 0.4310 -0.2557 0.024 Uiso 1 1 calc R . .
H3B H 0.1996 0.5196 -0.2466 0.024 Uiso 1 1 calc R . .
C4 C -0.0022(4) 0.3391(6) 0.3194(5) 0.0213(11) Uani 1 1 d . . .
C5 C -0.0310(5) 0.2965(7) 0.4765(5) 0.0311(13) Uani 1 1 d . . .
H5A H 0.0424 0.2049 0.5348 0.037 Uiso 1 1 calc R . .
H5B H -0.0260 0.3796 0.4938 0.037 Uiso 1 1 calc R . .
C6 C -0.1665(5) 0.2664(7) 0.5265(5) 0.0344(13) Uani 1 1 d . . .
H6A H -0.2408 0.3577 0.4736 0.052 Uiso 1 1 calc R . .
H6B H -0.1718 0.2395 0.6253 0.052 Uiso 1 1 calc R . .
H6C H -0.1729 0.1830 0.5121 0.052 Uiso 1 1 calc R . .
C7 C 0.4519(5) 0.2407(6) -0.1041(5) 0.0245(11) Uani 1 1 d . . .
C8 C 0.5706(4) 0.2910(6) -0.1764(5) 0.0261(12) Uani 1 1 d . . .
H8A H 0.5423 0.3683 -0.2724 0.039 Uiso 1 1 calc R . .
H8B H 0.6423 0.2041 -0.1762 0.039 Uiso 1 1 calc R . .
H8C H 0.6043 0.3335 -0.1277 0.039 Uiso 1 1 calc R . .
C9 C 0.3016(5) 0.0979(6) -0.1088(5) 0.0226(11) Uani 1 1 d . . .
C10 C 0.2785(5) 0.0168(6) -0.1860(5) 0.0288(12) Uani 1 1 d . . .
H10A H 0.2105 -0.0339 -0.1406 0.043 Uiso 1 1 calc R . .
H10B H 0.3631 -0.0585 -0.1849 0.043 Uiso 1 1 calc R . .
H10C H 0.2470 0.0905 -0.2822 0.043 Uiso 1 1 calc R . .
C11 C 0.4262(6) 0.3169(7) 0.4715(6) 0.0420(15) Uani 1 1 d . . .
C12 C 0.4995(6) 0.2616(8) 0.3734(6) 0.0510(17) Uani 1 1 d . . .
H12A H 0.5025 0.1563 0.4061 0.077 Uiso 1 1 calc R . .
H12B H 0.5916 0.2674 0.3680 0.077 Uiso 1 1 calc R . .
H12C H 0.4529 0.3244 0.2813 0.077 Uiso 1 1 calc R . .
Cl3 Cl -0.29638(12) 0.36636(15) 0.09027(13) 0.0267(3) Uani 1 1 d . . .
Cl4 Cl -0.08883(11) 0.26661(15) -0.12627(14) 0.0292(3) Uani 1 1 d . . .
Cl5 Cl 0.33675(11) 0.03524(15) 0.27792(13) 0.0271(3) Uani 1 1 d . . .
Cr1 Cr 0.21109(7) 0.24953(9) 0.08243(8) 0.0206(2) Uani 1 1 d . . .
Cr2 Cr -0.09448(7) 0.40801(9) -0.00886(8) 0.0196(2) Uani 1 1 d . . .
N4 N 0.3680(6) 0.3598(7) 0.5465(6) 0.0600(16) Uani 1 1 d . . .
O1 O 0.1931(3) 0.3915(4) 0.1642(3) 0.0172(7) Uani 1 1 d . . .
O2 O 0.0288(3) 0.2317(4) 0.1502(3) 0.0205(7) Uani 1 1 d . . .
O3 O 0.0876(3) 0.4518(4) -0.0768(3) 0.0164(7) Uani 1 1 d . . .
N1 N 0.3833(3) 0.2851(4) -0.0168(4) 0.0195(9) Uani 1 1 d . . .
H1N H 0.4169 0.3404 0.0033 0.023 Uiso 1 1 calc R . .
N2 N 0.4170(4) 0.1437(5) -0.1403(4) 0.0238(10) Uani 1 1 d . . .
N3 N 0.2174(4) 0.1270(4) -0.0210(4) 0.0214(9) Uani 1 1 d . . .
H3N H 0.1519 0.0866 -0.0032 0.026 Uiso 1 1 calc R . .
H2N H 0.468(5) 0.117(6) -0.194(6) 0.040(17) Uiso 1 1 d . . .

loop_
_atom_site_aniso_label
_atom_site_aniso_U_11
_atom_site_aniso_U_22
_atom_site_aniso_U_33
_atom_site_aniso_U_23
_atom_site_aniso_U_13
_atom_site_aniso_U_12
C1 0.021(2) 0.026(3) 0.017(3) -0.011(2) 0.003(2) -0.002(2)
C2 0.017(2) 0.025(3) 0.018(3) -0.006(2) 0.003(2) 0.000(2)
C3 0.017(2) 0.028(3) 0.016(2) -0.014(2) 0.0078(19) -0.005(2)
C4 0.015(2) 0.026(3) 0.018(3) -0.011(2) 0.001(2) 0.001(2)
C5 0.024(3) 0.044(4) 0.023(3) -0.016(3) 0.008(2) -0.007(2)
C6 0.034(3) 0.041(4) 0.021(3) -0.012(3) 0.008(2) -0.009(3)
C7 0.018(2) 0.023(3) 0.019(3) -0.005(2) 0.000(2) 0.004(2)
C8 0.025(3) 0.031(3) 0.026(3) -0.018(3) 0.009(2) -0.008(2)
C9 0.018(2) 0.017(3) 0.022(3) -0.003(2) -0.002(2) 0.000(2)
C10 0.021(3) 0.034(3) 0.034(3) -0.021(3) 0.000(2) -0.003(2)
C11 0.039(3) 0.051(4) 0.030(3) -0.013(3) -0.009(3) -0.010(3)
C12 0.041(3) 0.075(5) 0.034(3) -0.022(4) 0.006(3) -0.020(3)
Cl3 0.0218(6) 0.0293(8) 0.0310(7) -0.0170(6) 0.0070(5) -0.0071(6)
Cl4 0.0209(6) 0.0361(8) 0.0376(8) -0.0254(7) 0.0042(6) -0.0051(6)
Cl5 0.0195(6) 0.0263(8) 0.0269(7) -0.0107(6) 0.0013(5) 0.0017(5)
Cr1 0.0127(4) 0.0253(5) 0.0217(4) -0.0131(4) 0.0032(3) -0.0003(3)
Cr2 0.0129(4) 0.0248(5) 0.0209(4) -0.0133(4) 0.0034(3) -0.0017(3)
N4 0.073(4) 0.056(4) 0.034(3) -0.017(3) -0.014(3) 0.002(3)
O1 0.0086(15) 0.0206(19) 0.0187(17) -0.0086(16) 0.0039(13) -0.0012(14)
O2 0.0140(15) 0.026(2) 0.0192(17) -0.0135(16) -0.0003(13) 0.0021(14)
O3 0.0091(14) 0.0213(19) 0.0162(17) -0.0090(15) 0.0005(13) -0.0008(13)
N1 0.018(2) 0.017(2) 0.021(2) -0.0098(19) 0.0011(16) -0.0002(17)
N2 0.021(2) 0.029(3) 0.026(2) -0.018(2) 0.0066(19) -0.0046(19)
N3 0.0155(19) 0.023(2) 0.026(2) -0.014(2) 0.0050(17) -0.0043(18)

loop_
_atom_type_symbol
_atom_type_description
_atom_type_scat_dispersion_real
_atom_type_scat_dispersion_imag
_atom_type_scat_source
C C 0.0033 0.0016 'International Tables Vol C Tables 4.2.6.8 and 6.1.1.4'
H H 0.0000 0.0000 'International Tables Vol C Tables 4.2.6.8 and 6.1.1.4'
N N 0.0061 0.0033 'International Tables Vol C Tables 4.2.6.8 and 6.1.1.4'
O O 0.0106 0.0060 'International Tables Vol C Tables 4.2.6.8 and 6.1.1.4'
Cl Cl 0.1484 0.1585 'International Tables Vol C Tables 4.2.6.8 and 6.1.1.4'
Cr Cr 0.3209 0.6236 'International Tables Vol C Tables 4.2.6.8 and 6.1.1.4'

loop_
_geom_angle_atom_site_label_1
_geom_angle_atom_site_label_2
_geom_angle_atom_site_label_3
_geom_angle
_geom_angle_site_symmetry_1
_geom_angle_site_symmetry_3
_geom_angle_publ_flag
O1 C1 C4 114.9(4) . . ?
O1 C1 H1A 108.5 . . ?
C4 C1 H1A 108.5 . . ?
O1 C1 H1B 108.5 . . ?
C4 C1 H1B 108.5 . . ?
H1A C1 H1B 107.5 . . ?
O2 C2 C4 112.7(4) . . ?
O2 C2 H2A 109.1 . . ?
C4 C2 H2A 109.1 . . ?
O2 C2 H2B 109.1 . . ?
C4 C2 H2B 109.1 . . ?
H2A C2 H2B 107.8 . . ?
O3 C3 C4 112.7(3) . 2_565 ?
O3 C3 H3A 109.1 . . ?
C4 C3 H3A 109.1 2_565 . ?
O3 C3 H3B 109.1 . . ?
C4 C3 H3B 109.1 2_565 . ?
H3A C3 H3B 107.8 . . ?
C3 C4 C2 113.5(4) 2_565 . ?
C3 C4 C1 111.4(4) 2_565 . ?
C2 C4 C1 110.0(4) . . ?
C3 C4 C5 107.8(3) 2_565 . ?
C2 C4 C5 108.7(4) . . ?
C1 C4 C5 105.1(4) . . ?
C6 C5 C4 117.1(4) . . ?
C6 C5 H5A 108.0 . . ?
C4 C5 H5A 108.0 . . ?
C6 C5 H5B 108.0 . . ?
C4 C5 H5B 108.0 . . ?
H5A C5 H5B 107.3 . . ?
C5 C6 H6A 109.5 . . ?
C5 C6 H6B 109.5 . . ?
H6A C6 H6B 109.5 . . ?
C5 C6 H6C 109.5 . . ?
H6A C6 H6C 109.5 . . ?
H6B C6 H6C 109.5 . . ?
N1 C7 N2 121.3(4) . . ?
N1 C7 C8 123.9(4) . . ?
N2 C7 C8 114.8(4) . . ?
C7 C8 H8A 109.5 . . ?
C7 C8 H8B 109.5 . . ?
H8A C8 H8B 109.5 . . ?
C7 C8 H8C 109.5 . . ?
H8A C8 H8C 109.5 . . ?
H8B C8 H8C 109.5 . . ?
N3 C9 N2 121.5(4) . . ?
N3 C9 C10 122.9(4) . . ?
N2 C9 C10 115.6(4) . . ?
C9 C10 H10A 109.5 . . ?
C9 C10 H10B 109.5 . . ?
H10A C10 H10B 109.5 . . ?
C9 C10 H10C 109.5 . . ?
H10A C10 H10C 109.5 . . ?
H10B C10 H10C 109.5 . . ?
N4 C11 C12 179.1(6) . . ?
C11 C12 H12A 109.5 . . ?
C11 C12 H12B 109.5 . . ?
H12A C12 H12B 109.5 . . ?
C11 C12 H12C 109.5 . . ?
H12A C12 H12C 109.5 . . ?
H12B C12 H12C 109.5 . . ?
O2 Cr1 O1 88.54(12) . . ?
O2 Cr1 N3 91.01(13) . . ?
O1 Cr1 N3 173.31(15) . . ?
O2 Cr1 N1 171.22(14) . . ?
O1 Cr1 N1 94.67(13) . . ?
N3 Cr1 N1 84.84(15) . . ?
O2 Cr1 O3 80.55(12) . . ?
O1 Cr1 O3 80.34(12) . . ?
N3 Cr1 O3 93.00(14) . . ?
N1 Cr1 O3 91.92(14) . . ?
O2 Cr1 Cl5 96.09(10) . . ?
O1 Cr1 Cl5 93.87(10) . . ?
N3 Cr1 Cl5 92.82(12) . . ?
N1 Cr1 Cl5 91.85(11) . . ?
O3 Cr1 Cl5 173.33(9) . . ?
O1 Cr2 O2 167.72(13) 2_565 . ?
O1 Cr2 O3 89.50(12) 2_565 . ?
O2 Cr2 O3 81.21(12) . . ?
O1 Cr2 O3 81.10(12) 2_565 2_565 ?
O2 Cr2 O3 89.13(12) . 2_565 ?
O3 Cr2 O3 78.40(12) . 2_565 ?
O1 Cr2 Cl3 92.21(9) 2_565 . ?
O2 Cr2 Cl3 96.03(10) . . ?
O3 Cr2 Cl3 172.68(9) . . ?
O3 Cr2 Cl3 94.83(8) 2_565 . ?
O1 Cr2 Cl4 95.46(9) 2_565 . ?
O2 Cr2 Cl4 93.49(9) . . ?
O3 Cr2 Cl4 95.99(8) . . ?
O3 Cr2 Cl4 173.38(10) 2_565 . ?
Cl3 Cr2 Cl4 90.94(5) . . ?
C1 O1 Cr2 117.4(2) . 2_565 ?
C1 O1 Cr1 119.4(3) . . ?
Cr2 O1 Cr1 102.03(13) 2_565 . ?
C2 O2 Cr1 121.0(3) . . ?
C2 O2 Cr2 118.2(3) . . ?
Cr1 O2 Cr2 101.66(15) . . ?
C3 O3 Cr2 117.0(2) . . ?
C3 O3 Cr2 117.0(2) . 2_565 ?
Cr2 O3 Cr2 101.60(12) . 2_565 ?
C3 O3 Cr1 124.9(2) . . ?
Cr2 O3 Cr1 95.85(13) . . ?
Cr2 O3 Cr1 95.89(12) 2_565 . ?
C7 N1 Cr1 132.0(3) . . ?
C7 N1 H1N 114.0 . . ?
Cr1 N1 H1N 114.0 . . ?
C9 N2 C7 128.0(4) . . ?
C9 N2 H2N 116(4) . . ?
C7 N2 H2N 116(4) . . ?
C9 N3 Cr1 131.8(3) . . ?
C9 N3 H3N 114.1 . . ?
Cr1 N3 H3N 114.1 . . ?

loop_
_geom_bond_atom_site_label_1
_geom_bond_atom_site_label_2
_geom_bond_distance
_geom_bond_site_symmetry_2
_geom_bond_publ_flag
C1 O1 1.432(5) . ?
C1 C4 1.535(6) . ?
C1 H1A 0.9700 . ?
C1 H1B 0.9700 . ?
C2 O2 1.434(5) . ?
C2 C4 1.533(6) . ?
C2 H2A 0.9700 . ?
C2 H2B 0.9700 . ?
C3 O3 1.466(5) . ?
C3 C4 1.522(6) 2_565 ?
C3 H3A 0.9700 . ?
C3 H3B 0.9700 . ?
C4 C3 1.522(6) 2_565 ?
C4 C5 1.548(6) . ?
C5 C6 1.512(6) . ?
C5 H5A 0.9700 . ?
C5 H5B 0.9700 . ?
C6 H6A 0.9600 . ?
C6 H6B 0.9600 . ?
C6 H6C 0.9600 . ?
C7 N1 1.279(5) . ?
C7 N2 1.371(6) . ?
C7 C8 1.480(6) . ?
C8 H8A 0.9600 . ?
C8 H8B 0.9600 . ?
C8 H8C 0.9600 . ?
C9 N3 1.286(5) . ?
C9 N2 1.365(6) . ?
C9 C10 1.494(6) . ?
C10 H10A 0.9600 . ?
C10 H10B 0.9600 . ?
C10 H10C 0.9600 . ?
C11 N4 1.123(7) . ?
C11 C12 1.454(8) . ?
C12 H12A 0.9600 . ?
C12 H12B 0.9600 . ?
C12 H12C 0.9600 . ?
Cl3 Cr2 2.3035(13) . ?
Cl4 Cr2 2.3039(13) . ?
Cl5 Cr1 2.3102(15) . ?
Cr1 O2 1.971(3) . ?
Cr1 O1 1.976(3) . ?
Cr1 N3 2.008(4) . ?
Cr1 N1 2.015(4) . ?
Cr1 O3 2.072(3) . ?
Cr2 O1 1.964(3) 2_565 ?
Cr2 O2 1.971(3) . ?
Cr2 O3 2.046(3) . ?
Cr2 O3 2.053(3) 2_565 ?
O1 Cr2 1.964(3) 2_565 ?
O3 Cr2 2.053(3) 2_565 ?
N1 H1N 0.8600 . ?
N2 H2N 0.82(5) . ?
N3 H3N 0.8600 . ?

loop_
_geom_torsion_atom_site_label_1
_geom_torsion_atom_site_label_2
_geom_torsion_atom_site_label_3
_geom_torsion_atom_site_label_4
_geom_torsion
_geom_torsion_site_symmetry_1
_geom_torsion_site_symmetry_2
_geom_torsion_site_symmetry_3
_geom_torsion_site_symmetry_4
_geom_torsion_publ_flag
O2 C2 C4 C3 63.9(5) . . . 2_565 ?
O2 C2 C4 C1 -61.6(5) . . . . ?
O2 C2 C4 C5 -176.2(3) . . . . ?
O1 C1 C4 C3 -64.4(5) . . . 2_565 ?
O1 C1 C4 C2 62.4(5) . . . . ?
O1 C1 C4 C5 179.2(4) . . . . ?
C3 C4 C5 C6 64.0(6) 2_565 . . . ?
C2 C4 C5 C6 -59.4(5) . . . . ?
C1 C4 C5 C6 -177.1(4) . . . . ?
C4 C1 O1 Cr2 63.5(4) . . . 2_565 ?
C4 C1 O1 Cr1 -60.6(4) . . . . ?
O2 Cr1 O1 C1 44.4(3) . . . . ?
N3 Cr1 O1 C1 130.7(11) . . . . ?
N1 Cr1 O1 C1 -143.8(3) . . . . ?
O3 Cr1 O1 C1 125.1(3) . . . . ?
Cl5 Cr1 O1 C1 -51.6(3) . . . . ?
O2 Cr1 O1 Cr2 -86.90(14) . . . 2_565 ?
N3 Cr1 O1 Cr2 -0.7(12) . . . 2_565 ?
N1 Cr1 O1 Cr2 84.91(15) . . . 2_565 ?
O3 Cr1 O1 Cr2 -6.25(12) . . . 2_565 ?
Cl5 Cr1 O1 Cr2 177.09(10) . . . 2_565 ?
C4 C2 O2 Cr1 61.9(4) . . . . ?
C4 C2 O2 Cr2 -64.2(4) . . . . ?
O1 Cr1 O2 C2 -46.2(3) . . . . ?
N3 Cr1 O2 C2 140.5(3) . . . . ?
N1 Cr1 O2 C2 -157.8(9) . . . . ?
O3 Cr1 O2 C2 -126.6(3) . . . . ?
Cl5 Cr1 O2 C2 47.6(3) . . . . ?
O1 Cr1 O2 Cr2 87.15(14) . . . . ?
N3 Cr1 O2 Cr2 -86.18(15) . . . . ?
N1 Cr1 O2 Cr2 -24.5(10) . . . . ?
O3 Cr1 O2 Cr2 6.69(12) . . . . ?
Cl5 Cr1 O2 Cr2 -179.12(10) . . . . ?
O1 Cr2 O2 C2 86.9(6) 2_565 . . . ?
O3 Cr2 O2 C2 128.2(3) . . . . ?
O3 Cr2 O2 C2 49.8(3) 2_565 . . . ?
Cl3 Cr2 O2 C2 -45.0(3) . . . . ?
Cl4 Cr2 O2 C2 -136.3(3) . . . . ?
O1 Cr2 O2 Cr1 -48.0(6) 2_565 . . . ?
O3 Cr2 O2 Cr1 -6.77(12) . . . . ?
O3 Cr2 O2 Cr1 -85.16(13) 2_565 . . . ?
Cl3 Cr2 O2 Cr1 -179.93(10) . . . . ?
Cl4 Cr2 O2 Cr1 88.76(11) . . . . ?
C4 C3 O3 Cr2 61.2(4) 2_565 . . . ?
C4 C3 O3 Cr2 -59.6(4) 2_565 . . 2_565 ?
C4 C3 O3 Cr1 -179.2(3) 2_565 . . . ?
O1 Cr2 O3 C3 -47.6(3) 2_565 . . . ?
O2 Cr2 O3 C3 140.5(3) . . . . ?
O3 Cr2 O3 C3 -128.6(3) 2_565 . . . ?
Cl3 Cr2 O3 C3 -151.2(7) . . . . ?
Cl4 Cr2 O3 C3 47.9(3) . . . . ?
O1 Cr2 O3 Cr2 81.02(14) 2_565 . . 2_565 ?
O2 Cr2 O3 Cr2 -90.92(13) . . . 2_565 ?
O3 Cr2 O3 Cr2 0.0 2_565 . . 2_565 ?
Cl3 Cr2 O3 Cr2 -22.6(9) . . . 2_565 ?
Cl4 Cr2 O3 Cr2 176.46(11) . . . 2_565 ?
O1 Cr2 O3 Cr1 178.27(12) 2_565 . . . ?
O2 Cr2 O3 Cr1 6.34(11) . . . . ?
O3 Cr2 O3 Cr1 97.26(14) 2_565 . . . ?
Cl3 Cr2 O3 Cr1 74.7(8) . . . . ?
Cl4 Cr2 O3 Cr1 -86.29(10) . . . . ?
O2 Cr1 O3 C3 -135.2(3) . . . . ?
O1 Cr1 O3 C3 134.7(3) . . . . ?
N3 Cr1 O3 C3 -44.6(3) . . . . ?
N1 Cr1 O3 C3 40.3(3) . . . . ?
Cl5 Cr1 O3 C3 164.7(7) . . . . ?
O2 Cr1 O3 Cr2 -6.35(11) . . . . ?
O1 Cr1 O3 Cr2 -96.47(12) . . . . ?
N3 Cr1 O3 Cr2 84.18(14) . . . . ?
N1 Cr1 O3 Cr2 169.11(13) . . . . ?
Cl5 Cr1 O3 Cr2 -66.5(9) . . . . ?
O2 Cr1 O3 Cr2 96.00(12) . . . 2_565 ?
O1 Cr1 O3 Cr2 5.88(11) . . . 2_565 ?
N3 Cr1 O3 Cr2 -173.47(13) . . . 2_565 ?
N1 Cr1 O3 Cr2 -88.54(14) . . . 2_565 ?
Cl5 Cr1 O3 Cr2 35.9(9) . . . 2_565 ?
N2 C7 N1 Cr1 -4.1(7) . . . . ?
C8 C7 N1 Cr1 174.2(3) . . . . ?
O2 Cr1 N1 C7 -61.9(11) . . . . ?
O1 Cr1 N1 C7 -173.1(4) . . . . ?
N3 Cr1 N1 C7 0.2(4) . . . . ?
O3 Cr1 N1 C7 -92.7(4) . . . . ?
Cl5 Cr1 N1 C7 92.8(4) . . . . ?
N3 C9 N2 C7 -9.9(8) . . . . ?
C10 C9 N2 C7 168.5(5) . . . . ?
N1 C7 N2 C9 9.4(8) . . . . ?
C8 C7 N2 C9 -169.0(5) . . . . ?
N2 C9 N3 Cr1 4.9(7) . . . . ?
C10 C9 N3 Cr1 -173.3(3) . . . . ?
O2 Cr1 N3 C9 171.6(4) . . . . ?
O1 Cr1 N3 C9 85.5(12) . . . . ?
N1 Cr1 N3 C9 -0.6(4) . . . . ?
O3 Cr1 N3 C9 91.1(5) . . . . ?
Cl5 Cr1 N3 C9 -92.2(4) . . . . ?
